data_1508638
loop_
_publ_author_name
'Park, Hyun Bong'
'Kim, Young-Joo'
'Lee, Jae Kyun'
'Lee, Kang Ro'
'Kwon, Hak Cheol'

_publ_section_title
;
 Spirobacillenes A and B, unusual spiro-cyclopentenones from
 Lysinibacillus fusiformis KMC003.
;
_journal_issue 19
_journal_name_full 'Organic letters'
_journal_page_first 5002
_journal_page_last 5005
_journal_paper_doi 10.1021/ol302115z
_journal_volume 14
_journal_year 2012
_chemical_formula_moiety 'C18 H13 N O3'
_chemical_formula_sum 'C18 H13 N O3'
_chemical_formula_weight 291.31
_space_group_IT_number 14
_symmetry_cell_setting monoclinic
_symmetry_Int_Tables_number 14
_symmetry_space_group_name_Hall '-P 2yn'
_symmetry_space_group_name_H-M 'P 1 21/n 1'
_atom_sites_solution_hydrogens geom
_atom_sites_solution_primary direct
_atom_sites_solution_secondary difmap
_cell_angle_alpha 90.0000
_cell_angle_beta 99.9584(18)
_cell_angle_gamma 90.0000
_cell_formula_units_Z 4
_cell_length_a 7.8127(6)
_cell_length_b 11.0446(6)
_cell_length_c 16.6137(10)
_cell_measurement_reflns_used 10049
_cell_measurement_temperature 296
_cell_measurement_theta_max 27.43
_cell_measurement_theta_min 3.10
_cell_volume 1411.97(16)
_computing_cell_refinement 'RAPID AUTO'
_computing_data_collection 'RAPID AUTO (Rigaku, ????)'
_computing_data_reduction 'RAPID AUTO'
_computing_molecular_graphics 'CrystalStructure 4.0'
_computing_publication_material 'CrystalStructure 4.0 (Rigaku, 2010)'
_computing_structure_refinement 'SHELXL97 (Sheldrick, 2008)'
_computing_structure_solution 'Il Milione (Burla, et al., 2007)'
_diffrn_ambient_temperature 296
_diffrn_detector_area_resol_mean 10.000
_diffrn_measured_fraction_theta_full 0.998
_diffrn_measured_fraction_theta_max 0.998
_diffrn_measurement_device_type 'Rigaku R-AXIS RAPID'
_diffrn_measurement_method \w
_diffrn_radiation_type 'Mo K\a'
_diffrn_radiation_wavelength 0.71075
_diffrn_reflns_av_R_equivalents 0.0243
_diffrn_reflns_limit_h_max 10
_diffrn_reflns_limit_h_min -10
_diffrn_reflns_limit_k_max 14
_diffrn_reflns_limit_k_min -13
_diffrn_reflns_limit_l_max 20
_diffrn_reflns_limit_l_min -21
_diffrn_reflns_number 13554
_diffrn_reflns_theta_full 27.43
_diffrn_reflns_theta_max 27.43
_diffrn_standards_number 0
_exptl_absorpt_coefficient_mu 0.094
_exptl_absorpt_correction_T_max 0.991
_exptl_absorpt_correction_T_min 0.652
_exptl_absorpt_correction_type multi-scan
_exptl_absorpt_process_details 'ABSCOR (Rigaku, 1995)'
_exptl_crystal_colour yellow
_exptl_crystal_density_diffrn 1.370
_exptl_crystal_density_method 'not measured'
_exptl_crystal_description chunk
_exptl_crystal_F_000 608.00
_exptl_crystal_size_max 0.200
_exptl_crystal_size_mid 0.100
_exptl_crystal_size_min 0.100
_refine_diff_density_max 0.190
_refine_diff_density_min -0.190
_refine_ls_extinction_method none
_refine_ls_goodness_of_fit_ref 1.051
_refine_ls_hydrogen_treatment mixed
_refine_ls_number_parameters 224
_refine_ls_number_reflns 3216
_refine_ls_number_restraints 0
_refine_ls_R_factor_gt 0.0368
_refine_ls_shift/su_max 0.019
_refine_ls_structure_factor_coef Fsqd
_refine_ls_weighting_details 'w = 1/[\s^2^(Fo^2^)+(0.0504P)^2^+0.2535P] where P=(Fo^2^+2Fc^2^)/3'
_refine_ls_weighting_scheme calc
_refine_ls_wR_factor_ref 0.1061
_reflns_number_gt 2345
_reflns_number_total 3216
_reflns_threshold_expression F^2^>2.0\s(F^2^)
_cod_data_source_file ol302115z_si_002.cif
_cod_data_source_block B822e
_cod_original_cell_volume 1411.98(15)
_cod_database_code 1508638

loop_
_symmetry_equiv_pos_site_id
_symmetry_equiv_pos_as_xyz
1 +X,+Y,+Z
2 1/2-X,1/2+Y,1/2-Z
3 -X,-Y,-Z
4 1/2+X,1/2-Y,1/2+Z

loop_
_atom_site_label
_atom_site_type_symbol
_atom_site_fract_x
_atom_site_fract_y
_atom_site_fract_z
_atom_site_U_iso_or_equiv
_atom_site_adp_type
_atom_site_occupancy
_atom_site_symmetry_multiplicity
_atom_site_calc_flag
_atom_site_refinement_flags
O1 O 0.37162(15) 0.09296(9) 0.66438(6) 0.0464(3) Uani 1.0 4 d .
O2 O 0.58878(15) 0.23052(11) 0.57529(6) 0.0527(3) Uani 1.0 4 d .
O3 O 0.77088(16) 0.49249(10) 1.00926(6) 0.0536(3) Uani 1.0 4 d .
N1 N 0.26395(18) 0.18762(13) 0.94656(8) 0.0492(4) Uani 1.0 4 d .
C1 C 0.59459(19) 0.35287(12) 0.77781(8) 0.0378(4) Uani 1.0 4 d .
C2 C 0.5179(2) 0.46224(13) 0.81125(9) 0.0418(4) Uani 1.0 4 d .
C3 C 0.5814(2) 0.51157(13) 0.88334(9) 0.0417(4) Uani 1.0 4 d .
C4 C 0.7293(2) 0.45830(12) 0.93799(8) 0.0386(4) Uani 1.0 4 d .
C5 C 0.76162(19) 0.31400(14) 0.83127(9) 0.0419(4) Uani 1.0 4 d .
C6 C 0.8226(2) 0.36159(14) 0.90409(9) 0.0431(4) Uani 1.0 4 d .
C7 C 0.46355(18) 0.19200(12) 0.69317(8) 0.0352(3) Uani 1.0 4 d .
C8 C 0.47028(17) 0.24180(12) 0.76821(7) 0.0329(3) Uani 1.0 4 d .
C9 C 0.56441(18) 0.26079(13) 0.64349(8) 0.0396(4) Uani 1.0 4 d .
C10 C 0.6245(3) 0.37465(15) 0.68885(9) 0.0495(4) Uani 1.0 4 d .
C11 C 0.3227(2) 0.26271(15) 0.89223(9) 0.0437(4) Uani 1.0 4 d .
C12 C 0.29587(19) 0.06935(14) 0.92810(8) 0.0418(4) Uani 1.0 4 d .
C13 C 0.39039(18) 0.19561(12) 0.83504(7) 0.0346(3) Uani 1.0 4 d .
C14 C 0.37255(17) 0.07007(12) 0.85710(8) 0.0345(3) Uani 1.0 4 d .
C15 C 0.42175(19) -0.04089(13) 0.82680(9) 0.0417(4) Uani 1.0 4 d .
C16 C 0.3961(3) -0.14575(15) 0.86813(10) 0.0547(5) Uani 1.0 4 d .
C17 C 0.2711(3) -0.03742(17) 0.96961(10) 0.0553(5) Uani 1.0 4 d .
C18 C 0.3228(3) -0.14392(16) 0.93894(10) 0.0593(5) Uani 1.0 4 d .
H1 H 0.3753 0.0846 0.6157 0.0557 Uiso 1.0 4 calc R
H2 H 0.416(3) 0.4954(15) 0.7770(11) 0.053(5) Uiso 1.0 4 d .
H3 H 0.527(3) 0.5806(16) 0.9045(11) 0.054(5) Uiso 1.0 4 d .
H5 H 0.825(3) 0.2454(15) 0.8101(10) 0.054(5) Uiso 1.0 4 d .
H6 H 0.926(3) 0.3334(15) 0.9368(10) 0.049(5) Uiso 1.0 4 d .
H10A H 0.5577 0.4437 0.6649 0.0594 Uiso 1.0 4 calc R
H10B H 0.7466 0.3892 0.6878 0.0594 Uiso 1.0 4 calc R
H11 H 0.309(3) 0.3499(16) 0.8971(10) 0.055(5) Uiso 1.0 4 d .
H15 H 0.4708 -0.0436 0.7797 0.0500 Uiso 1.0 4 calc R
H16 H 0.4284 -0.2195 0.8483 0.0656 Uiso 1.0 4 calc R
H17 H 0.2211 -0.0363 1.0165 0.0664 Uiso 1.0 4 calc R
H18 H 0.3087 -0.2162 0.9658 0.0712 Uiso 1.0 4 calc R
H19 H 0.217(3) 0.2132(18) 0.9895(12) 0.068(6) Uiso 1.0 4 d .

loop_
_atom_site_aniso_label
_atom_site_aniso_U_11
_atom_site_aniso_U_22
_atom_site_aniso_U_33
_atom_site_aniso_U_12
_atom_site_aniso_U_13
_atom_site_aniso_U_23
O1 0.0649(7) 0.0496(6) 0.0265(5) -0.0154(5) 0.0130(5) -0.0071(4)
O2 0.0587(7) 0.0743(8) 0.0296(6) -0.0094(6) 0.0201(5) -0.0046(5)
O3 0.0756(9) 0.0550(7) 0.0275(6) 0.0034(6) 0.0016(5) -0.0044(5)
N1 0.0529(8) 0.0683(9) 0.0316(7) -0.0035(7) 0.0221(6) -0.0062(6)
C1 0.0400(8) 0.0460(8) 0.0269(7) -0.0067(6) 0.0041(6) -0.0020(6)
C2 0.0435(8) 0.0408(8) 0.0382(8) -0.0003(6) -0.0012(7) 0.0043(6)
C3 0.0507(9) 0.0345(7) 0.0392(8) 0.0011(7) 0.0062(7) -0.0006(6)
C4 0.0485(9) 0.0396(7) 0.0272(7) -0.0058(6) 0.0053(6) 0.0008(6)
C5 0.0368(8) 0.0510(9) 0.0386(8) 0.0018(7) 0.0084(6) -0.0062(7)
C6 0.0390(8) 0.0547(9) 0.0337(8) 0.0033(7) 0.0008(6) -0.0000(6)
C7 0.0382(7) 0.0425(7) 0.0256(7) -0.0031(6) 0.0072(6) -0.0011(6)
C8 0.0333(7) 0.0396(7) 0.0262(7) 0.0006(6) 0.0068(5) -0.0008(5)
C9 0.0376(8) 0.0561(9) 0.0257(7) -0.0032(7) 0.0075(6) 0.0013(6)
C10 0.0542(10) 0.0628(10) 0.0319(8) -0.0209(8) 0.0089(7) 0.0006(7)
C11 0.0482(9) 0.0511(9) 0.0348(8) -0.0009(7) 0.0156(7) -0.0085(7)
C12 0.0396(8) 0.0582(9) 0.0281(7) -0.0068(7) 0.0071(6) 0.0010(6)
C13 0.0368(7) 0.0435(8) 0.0246(7) -0.0007(6) 0.0080(6) -0.0022(5)
C14 0.0314(7) 0.0462(8) 0.0256(7) -0.0025(6) 0.0037(5) 0.0013(6)
C15 0.0408(8) 0.0464(8) 0.0369(8) 0.0041(6) 0.0040(6) 0.0022(6)
C16 0.0561(10) 0.0467(9) 0.0573(10) -0.0002(8) -0.0015(8) 0.0073(8)
C17 0.0513(10) 0.0805(12) 0.0339(8) -0.0180(9) 0.0068(7) 0.0132(8)
C18 0.0609(11) 0.0589(11) 0.0533(10) -0.0141(9) -0.0037(9) 0.0204(9)

loop_
_atom_type_symbol
_atom_type_description
_atom_type_scat_dispersion_real
_atom_type_scat_dispersion_imag
_atom_type_scat_source
C C 0.0033 0.0016
;
International Tables for Crystallography
(1992, Vol. C, Tables 4.2.6.8 and 6.1.1.4)
;
H H 0.0000 0.0000
;
International Tables for Crystallography
(1992, Vol. C, Table 6.1.1.4)
;
N N 0.0061 0.0033
;
International Tables for Crystallography
(1992, Vol. C, Tables 4.2.6.8 and 6.1.1.4)
;
O O 0.0106 0.0060
;
International Tables for Crystallography
(1992, Vol. C, Tables 4.2.6.8 and 6.1.1.4)
;

loop_
_geom_angle_atom_site_label_1
_geom_angle_atom_site_label_2
_geom_angle_atom_site_label_3
_geom_angle
_geom_angle_publ_flag
C11 N1 C12 109.62(14) yes
C2 C1 C5 111.84(12) yes
C2 C1 C8 113.04(13) yes
C2 C1 C10 111.32(12) yes
C5 C1 C8 107.29(11) yes
C5 C1 C10 110.29(13) yes
C8 C1 C10 102.62(11) yes
C1 C2 C3 123.60(13) yes
C2 C3 C4 121.65(14) yes
O3 C4 C3 121.43(14) yes
O3 C4 C6 121.95(13) yes
C3 C4 C6 116.61(12) yes
C1 C5 C6 124.10(14) yes
C4 C6 C5 121.09(14) yes
O1 C7 C8 126.04(14) yes
O1 C7 C9 122.06(12) yes
C8 C7 C9 111.86(12) yes
C1 C8 C7 109.79(12) yes
C1 C8 C13 122.70(11) yes
C7 C8 C13 127.26(13) yes
O2 C9 C7 124.67(13) yes
O2 C9 C10 127.40(14) yes
C7 C9 C10 107.89(13) yes
C1 C10 C9 105.22(13) yes
N1 C11 C13 110.01(14) yes
N1 C12 C14 107.49(13) yes
N1 C12 C17 130.27(15) yes
C14 C12 C17 122.17(15) yes
C8 C13 C11 127.03(13) yes
C8 C13 C14 126.96(13) yes
C11 C13 C14 105.96(13) yes
C12 C14 C13 106.87(12) yes
C12 C14 C15 118.47(13) yes
C13 C14 C15 134.54(14) yes
C14 C15 C16 118.84(15) yes
C15 C16 C18 121.62(16) yes
C12 C17 C18 117.79(17) yes
C16 C18 C17 121.10(17) yes
C7 O1 H1 109.457 no
C11 N1 H19 124.3(13) no
C12 N1 H19 126.0(13) no
C1 C2 H2 115.4(10) no
C3 C2 H2 121.0(11) no
C2 C3 H3 122.1(10) no
C4 C3 H3 116.1(10) no
C1 C5 H5 116.1(9) no
C6 C5 H5 119.7(9) no
C4 C6 H6 116.9(11) no
C5 C6 H6 122.0(11) no
C1 C10 H10A 110.699 no
C1 C10 H10B 110.697 no
C9 C10 H10A 110.703 no
C9 C10 H10B 110.701 no
H10A C10 H10B 108.804 no
N1 C11 H11 119.5(11) no
C13 C11 H11 130.4(11) no
C14 C15 H15 120.587 no
C16 C15 H15 120.573 no
C15 C16 H16 119.191 no
C18 C16 H16 119.189 no
C12 C17 H17 121.112 no
C18 C17 H17 121.100 no
C16 C18 H18 119.444 no
C17 C18 H18 119.454 no

loop_
_geom_bond_atom_site_label_1
_geom_bond_atom_site_label_2
_geom_bond_distance
_geom_bond_publ_flag
O1 C7 1.3499(17) yes
O2 C9 1.2274(18) yes
O3 C4 1.2317(17) yes
N1 C11 1.362(3) yes
N1 C12 1.374(3) yes
C1 C2 1.497(2) yes
C1 C5 1.508(2) yes
C1 C8 1.5556(19) yes
C1 C10 1.555(3) yes
C2 C3 1.331(2) yes
C3 C4 1.464(2) yes
C4 C6 1.460(3) yes
C5 C6 1.329(2) yes
C7 C8 1.3553(18) yes
C7 C9 1.451(2) yes
C8 C13 1.4568(19) yes
C9 C10 1.499(3) yes
C11 C13 1.380(3) yes
C12 C14 1.412(2) yes
C12 C17 1.396(3) yes
C13 C14 1.4470(19) yes
C14 C15 1.404(2) yes
C15 C16 1.379(3) yes
C16 C18 1.395(3) yes
C17 C18 1.370(3) yes
O1 H1 0.820 no
N1 H19 0.90(2) no
C2 H2 0.965(17) no
C3 H3 0.966(18) no
C5 H5 1.003(18) no
C6 H6 0.942(17) no
C10 H10A 0.970 no
C10 H10B 0.970 no
C11 H11 0.974(18) no
C15 H15 0.930 no
C16 H16 0.930 no
C17 H17 0.930 no
C18 H18 0.930 no

loop_
_geom_contact_atom_site_label_1
_geom_contact_atom_site_label_2
_geom_contact_distance
_geom_contact_publ_flag
_geom_contact_site_symmetry_2
O1 O2 2.8716(17) no .
O1 C13 3.0335(16) no .
O1 C14 3.2105(17) no .
O1 C15 3.0421(18) no .
O2 C8 3.4888(17) no .
O3 C2 3.5484(17) no .
O3 C5 3.5443(19) no .
N1 C15 3.563(2) no .
C1 C4 2.9287(19) no .
C1 C11 3.243(3) no .
C2 C6 2.830(2) no .
C2 C7 3.557(2) no .
C2 C11 3.115(3) no .
C2 C13 3.155(2) no .
C3 C5 2.813(3) no .
C3 C8 3.566(2) no .
C3 C11 3.430(3) no .
C5 C7 3.2642(19) no .
C5 C9 3.2847(19) no .
C5 C13 3.192(2) no .
C6 C8 3.5033(19) no .
C7 C14 3.226(2) no .
C7 C15 3.450(2) no .
C8 C15 3.312(2) no .
C12 C16 2.742(3) no .
C14 C18 2.787(3) no .
C15 C17 2.825(3) no .
O1 O3 2.7295(14) no 4_454
O1 C2 3.455(2) no 2_546
O1 C16 3.550(2) no 2_556
O1 C18 3.577(2) no 2_556
O2 O3 3.2587(17) no 2_646
O2 O3 3.5350(17) no 4_454
O2 N1 2.8769(19) no 4_554
O2 C3 3.514(2) no 2_646
O2 C4 3.3490(19) no 2_646
O2 C6 3.3770(18) no 4_454
O2 C18 3.472(3) no 2_556
O3 O1 2.7295(14) no 4_555
O3 O2 3.2587(17) no 2_656
O3 O2 3.5350(17) no 4_555
O3 C3 3.530(3) no 3_667
O3 C11 3.307(2) no 3_667
N1 O2 2.8769(19) no 4_455
N1 C18 3.486(3) no 3_657
C2 O1 3.455(2) no 2_556
C3 O2 3.514(2) no 2_656
C3 O3 3.530(3) no 3_667
C4 O2 3.3490(19) no 2_656
C6 O2 3.3770(18) no 4_555
C7 C16 3.340(3) no 2_556
C7 C18 3.377(2) no 2_556
C8 C16 3.553(2) no 2_556
C9 C18 3.271(3) no 2_556
C11 O3 3.307(2) no 3_667
C12 C17 3.532(3) no 3_657
C12 C18 3.487(3) no 3_657
C16 O1 3.550(2) no 2_546
C16 C7 3.340(3) no 2_546
C16 C8 3.553(2) no 2_546
C17 C12 3.532(3) no 3_657
C18 O1 3.577(2) no 2_546
C18 O2 3.472(3) no 2_546
C18 N1 3.486(3) no 3_657
C18 C7 3.377(2) no 2_546
C18 C9 3.271(3) no 2_546
C18 C12 3.487(3) no 3_657
O1 H15 2.4560 no .
O2 H1 2.4927 no .
O2 H10A 2.8182 no .
O2 H10B 2.6995 no .
O3 H3 2.540(16) no .
O3 H6 2.550(18) no .
N1 H17 2.7773 no .
C1 H3 3.378(18) no .
C1 H6 3.368(16) no .
C1 H11 3.230(19) no .
C2 H5 3.394(18) no .
C2 H10A 2.5130 no .
C2 H10B 3.0525 no .
C2 H11 2.653(19) no .
C3 H6 3.327(17) no .
C3 H11 2.817(18) no .
C4 H2 3.322(17) no .
C4 H5 3.340(18) no .
C4 H11 3.450(18) no .
C5 H2 3.356(18) no .
C5 H10A 3.2724 no .
C5 H10B 2.5084 no .
C6 H3 3.343(18) no .
C6 H10B 3.5531 no .
C7 H5 3.196(16) no .
C7 H10A 2.9344 no .
C7 H10B 3.1162 no .
C7 H15 2.9688 no .
C8 H1 3.0556 no .
C8 H2 2.840(17) no .
C8 H5 2.741(18) no .
C8 H10A 2.9653 no .
C8 H10B 3.1772 no .
C8 H11 2.921(18) no .
C8 H15 3.1583 no .
C9 H1 2.4382 no .
C9 H5 3.146(16) no .
C10 H2 2.719(19) no .
C10 H5 2.732(16) no .
C11 H2 3.360(18) no .
C12 H11 3.146(18) no .
C12 H15 3.2669 no .
C12 H18 3.2134 no .
C13 H2 3.464(17) no .
C13 H5 3.537(19) no .
C13 H15 2.9023 no .
C13 H19 3.11(2) no .
C14 H11 3.218(18) no .
C14 H16 3.2348 no .
C14 H17 3.2983 no .
C14 H19 3.12(2) no .
C15 H18 3.2503 no .
C16 H17 3.2517 no .
C17 H16 3.2364 no .
C17 H19 2.83(2) no .
C18 H15 3.2596 no .
H1 H15 3.0471 no .
H2 H3 2.34(3) no .
H2 H10A 2.3935 no .
H2 H10B 3.3986 no .
H2 H11 2.80(3) no .
H3 H11 3.06(3) no .
H5 H6 2.33(3) no .
H5 H10B 2.5698 no .
H11 H19 2.35(3) no .
H15 H16 2.3053 no .
H16 H18 2.3055 no .
H17 H18 2.3081 no .
H17 H19 2.7910 no .
O1 H2 2.82(2) no 2_546
O1 H3 3.132(17) no 2_546
O1 H11 3.121(18) no 2_546
O1 H16 3.1077 no 2_556
O1 H18 3.1703 no 2_556
O2 H3 3.391(18) no 2_646
O2 H6 2.531(16) no 4_454
O2 H18 3.1184 no 2_556
O2 H19 1.98(2) no 4_554
O3 H1 2.0043 no 4_555
O3 H3 3.048(19) no 3_667
O3 H6 3.065(17) no 3_767
O3 H11 2.485(18) no 3_667
O3 H18 3.1560 no 3_657
O3 H19 3.25(2) no 3_667
N1 H6 3.076(18) no 1_455
N1 H18 3.4182 no 3_657
C3 H16 3.2167 no 1_565
C4 H1 3.0124 no 4_555
C4 H3 3.588(19) no 3_667
C4 H11 3.517(18) no 3_667
C4 H18 3.1558 no 3_657
C5 H15 3.4017 no 2_656
C6 H1 3.4661 no 2_656
C6 H1 3.5180 no 4_555
C6 H18 3.0120 no 3_657
C6 H19 3.561(19) no 1_655
C7 H16 3.1745 no 2_556
C7 H18 3.2534 no 2_556
C8 H16 3.3981 no 2_556
C9 H6 3.573(16) no 4_454
C9 H18 3.1668 no 2_556
C9 H19 3.02(2) no 4_554
C10 H15 3.2419 no 2_656
C10 H17 3.5637 no 4_554
C11 H6 3.403(19) no 1_455
C11 H18 3.4310 no 3_657
C12 H10A 3.2355 no 2_546
C13 H2 3.543(17) no 2_546
C14 H2 3.000(17) no 2_546
C14 H10A 3.5998 no 2_546
C14 H17 3.5102 no 3_657
C15 H2 2.922(17) no 2_546
C15 H10B 2.7544 no 2_646
C15 H17 3.5744 no 3_657
C16 H2 3.488(17) no 2_546
C16 H3 3.215(17) no 1_545
C16 H10B 3.1152 no 2_646
C16 H19 3.580(19) no 3_657
C17 H10A 3.1063 no 2_546
C18 H1 3.4236 no 2_546
C18 H3 3.529(18) no 1_545
C18 H10A 3.3129 no 2_546
H1 O3 2.0043 no 4_454
H1 C4 3.0124 no 4_454
H1 C6 3.4661 no 2_646
H1 C6 3.5180 no 4_454
H1 C18 3.4236 no 2_556
H1 H2 3.2788 no 2_546
H1 H3 3.1062 no 2_546
H1 H6 3.3688 no 2_646
H1 H6 3.1953 no 4_454
H1 H11 2.9552 no 2_546
H1 H16 3.3407 no 2_556
H1 H18 2.8400 no 2_556
H2 O1 2.82(2) no 2_556
H2 C13 3.543(17) no 2_556
H2 C14 3.000(17) no 2_556
H2 C15 2.922(17) no 2_556
H2 C16 3.488(17) no 2_556
H2 H1 3.2788 no 2_556
H2 H15 3.0394 no 2_556
H2 H16 3.3597 no 1_565
H3 O1 3.132(17) no 2_556
H3 O2 3.391(18) no 2_656
H3 O3 3.048(19) no 3_667
H3 C4 3.588(19) no 3_667
H3 C16 3.215(17) no 1_565
H3 C18 3.529(18) no 1_565
H3 H1 3.1062 no 2_556
H3 H11 3.41(3) no 3_667
H3 H16 2.4681 no 1_565
H3 H18 3.0973 no 1_565
H3 H19 3.33(3) no 3_667
H5 H10A 3.4610 no 2_646
H5 H15 3.3186 no 2_656
H5 H16 3.5401 no 2_656
H6 O2 2.531(16) no 4_555
H6 O3 3.065(17) no 3_767
H6 N1 3.076(18) no 1_655
H6 C9 3.573(16) no 4_555
H6 C11 3.403(19) no 1_655
H6 H1 3.3688 no 2_656
H6 H1 3.1953 no 4_555
H6 H11 3.18(3) no 1_655
H6 H18 2.9447 no 3_657
H6 H19 2.65(3) no 1_655
H10A C12 3.2355 no 2_556
H10A C14 3.5998 no 2_556
H10A C17 3.1063 no 2_556
H10A C18 3.3129 no 2_556
H10A H5 3.4610 no 2_656
H10A H17 3.4067 no 2_556
H10A H17 3.1363 no 4_554
H10B C15 2.7544 no 2_656
H10B C16 3.1152 no 2_656
H10B H15 2.3032 no 2_656
H10B H16 2.9626 no 2_656
H10B H17 3.2520 no 4_554
H10B H19 3.4530 no 4_554
H11 O1 3.121(18) no 2_556
H11 O3 2.485(18) no 3_667
H11 C4 3.517(18) no 3_667
H11 H1 2.9552 no 2_556
H11 H3 3.41(3) no 3_667
H11 H6 3.18(3) no 1_455
H11 H15 3.5448 no 2_556
H15 C5 3.4017 no 2_646
H15 C10 3.2419 no 2_646
H15 H2 3.0394 no 2_546
H15 H5 3.3186 no 2_646
H15 H10B 2.3032 no 2_646
H15 H11 3.5448 no 2_546
H16 O1 3.1077 no 2_546
H16 C3 3.2167 no 1_545
H16 C7 3.1745 no 2_546
H16 C8 3.3981 no 2_546
H16 H1 3.3407 no 2_546
H16 H2 3.3597 no 1_545
H16 H3 2.4681 no 1_545
H16 H5 3.5401 no 2_646
H16 H10B 2.9626 no 2_646
H16 H19 3.5161 no 3_657
H17 C10 3.5637 no 4_455
H17 C14 3.5102 no 3_657
H17 C15 3.5744 no 3_657
H17 H10A 3.4067 no 2_546
H17 H10A 3.1363 no 4_455
H17 H10B 3.2520 no 4_455
H17 H17 3.4961 no 3_557
H18 O1 3.1703 no 2_546
H18 O2 3.1184 no 2_546
H18 O3 3.1560 no 3_657
H18 N1 3.4182 no 3_657
H18 C4 3.1558 no 3_657
H18 C6 3.0120 no 3_657
H18 C7 3.2534 no 2_546
H18 C9 3.1668 no 2_546
H18 C11 3.4310 no 3_657
H18 H1 2.8400 no 2_546
H18 H3 3.0973 no 1_545
H18 H6 2.9447 no 3_657
H19 O2 1.98(2) no 4_455
H19 O3 3.25(2) no 3_667
H19 C6 3.561(19) no 1_455
H19 C9 3.02(2) no 4_455
H19 C16 3.580(19) no 3_657
H19 H3 3.33(3) no 3_667
H19 H6 2.65(3) no 1_455
H19 H10B 3.4530 no 4_455
H19 H16 3.5161 no 3_657

loop_
_geom_hbond_atom_site_label_D
_geom_hbond_atom_site_label_H
_geom_hbond_atom_site_label_A
_geom_hbond_site_symmetry_A
_geom_hbond_distance_DA
_geom_hbond_distance_DH
_geom_hbond_distance_HA
_geom_hbond_angle_DHA
_geom_hbond_publ_flag
O1 H1 O2 . 2.8716(17) 0.820 2.493 109.4 no
O1 H1 O3 4_454 2.7295(14) 0.820 2.004 147.1 no
N1 H19 O2 4_455 2.8769(19) 0.902 1.98(2) 173.6(17) no

loop_
_geom_torsion_atom_site_label_1
_geom_torsion_atom_site_label_2
_geom_torsion_atom_site_label_3
_geom_torsion_atom_site_label_4
_geom_torsion
_geom_torsion_publ_flag
C11 N1 C12 C14 -2.18(15) no
C11 N1 C12 C17 174.63(13) no
C12 N1 C11 C13 1.73(16) no
C2 C1 C5 C6 7.6(2) no
C5 C1 C2 C3 -6.0(2) no
C2 C1 C8 C7 132.22(11) no
C2 C1 C8 C13 -53.24(15) no
C8 C1 C2 C3 115.27(14) no
C2 C1 C10 C9 -136.97(12) no
C10 C1 C2 C3 -129.83(14) no
C5 C1 C8 C7 -104.01(12) no
C5 C1 C8 C13 70.53(15) no
C8 C1 C5 C6 -116.88(14) no
C5 C1 C10 C9 98.27(13) no
C10 C1 C5 C6 132.08(14) no
C8 C1 C10 C9 -15.77(14) no
C10 C1 C8 C7 12.21(14) no
C10 C1 C8 C13 -173.26(11) no
C1 C2 C3 C4 -2.8(3) no
C2 C3 C4 O3 -168.62(15) no
C2 C3 C4 C6 10.3(3) no
O3 C4 C6 C5 170.26(14) no
C3 C4 C6 C5 -8.7(2) no
C1 C5 C6 C4 -0.4(3) no
O1 C7 C8 C1 178.56(11) no
O1 C7 C8 C13 4.3(3) no
O1 C7 C9 O2 -7.0(2) no
O1 C7 C9 C10 170.75(11) no
C8 C7 C9 O2 174.97(12) no
C8 C7 C9 C10 -7.29(15) no
C9 C7 C8 C1 -3.49(15) no
C9 C7 C8 C13 -177.72(11) no
C1 C8 C13 C11 40.28(19) no
C1 C8 C13 C14 -136.85(12) no
C7 C8 C13 C11 -146.18(13) no
C7 C8 C13 C14 36.7(2) no
O2 C9 C10 C1 -167.70(13) no
C7 C9 C10 C1 14.63(15) no
N1 C11 C13 C8 -178.19(11) no
N1 C11 C13 C14 -0.57(15) no
N1 C12 C14 C13 1.78(14) no
N1 C12 C14 C15 178.44(10) no
N1 C12 C17 C18 -176.86(13) no
C14 C12 C17 C18 -0.5(2) no
C17 C12 C14 C13 -175.35(12) no
C17 C12 C14 C15 1.32(19) no
C8 C13 C14 C12 176.87(11) no
C8 C13 C14 C15 1.0(3) no
C11 C13 C14 C12 -0.75(14) no
C11 C13 C14 C15 -176.64(13) no
C12 C14 C15 C16 -1.06(18) no
C13 C14 C15 C16 174.47(12) no
C14 C15 C16 C18 -0.0(3) no
C15 C16 C18 C17 0.9(3) no
C12 C17 C18 C16 -0.7(3) no

loop_
_cod_related_entry_id
_cod_related_entry_database
_cod_related_entry_code
1 ChemSpider 28533930
